data_8104656
loop_
_publ_author_name
'Wang, Lei'
'Meng, Qing-Guo'
'Hou, Gui-Ge'

_publ_section_title
;
 Crystal structure of
 (E)-7-methoxy-2-((6-methoxypyridin-2-yl)methylene)-tetralone, C18H17NO3
;
_journal_issue 5
_journal_name_full 'Zeitschrift f\"ur Kristallographie - New Crystal Structures'
_journal_page_first 1023
_journal_page_last 1025
_journal_paper_doi 10.1515/ncrs-2021-0207
_journal_volume 236
_journal_year 2021
_chemical_formula_moiety 'C18 H17 N O3'
_chemical_formula_sum 'C18 H17 N O3'
_chemical_formula_weight 295.32
_space_group_crystal_system triclinic
_space_group_IT_number 2
_space_group_name_Hall '-P 1'
_space_group_name_H-M_alt 'P -1'
_atom_sites_solution_hydrogens geom
_cell_angle_alpha 70.171(8)
_cell_angle_beta 87.229(8)
_cell_angle_gamma 87.567(8)
_cell_formula_units_Z 2
_cell_length_a 4.0929(4)
_cell_length_b 12.9527(11)
_cell_length_c 14.4228(12)
_cell_measurement_reflns_used 2263
_cell_measurement_temperature 99.9(3)
_cell_measurement_theta_max 28.5970
_cell_measurement_theta_min 2.8860
_cell_volume 718.16(12)
_computing_cell_refinement 'CrysAlisPro 1.171.38.43f (Rigaku OD, 2017)'
_computing_data_collection 'CrysAlisPro 1.171.38.43f (Rigaku OD, 2017)'
_computing_data_reduction 'CrysAlisPro 1.171.38.43f (Rigaku OD, 2017)'
_computing_molecular_graphics 'Bruker SHELXTL'
_computing_publication_material 'Bruker SHELXTL'
_computing_structure_refinement 'SHELXL-2017/1 (Sheldrick, 2015)'
_computing_structure_solution 'SHELXL-2017/1 (Sheldrick, 2015)'
_diffrn_ambient_temperature 99.9(3)
_diffrn_detector_area_resol_mean 5.2684
_diffrn_measured_fraction_theta_full 0.998
_diffrn_measured_fraction_theta_max 0.998
_diffrn_measurement_device_type 'SuperNova, Dual, Cu at zero, AtlasS2'
_diffrn_measurement_method 'four-circle diffractometer'
_diffrn_radiation_type MoK\a
_diffrn_radiation_wavelength 0.71073
_diffrn_reflns_av_R_equivalents 0.0419
_diffrn_reflns_av_unetI/netI 0.0608
_diffrn_reflns_Laue_measured_fraction_full 0.998
_diffrn_reflns_Laue_measured_fraction_max 0.998
_diffrn_reflns_limit_h_max 4
_diffrn_reflns_limit_h_min -4
_diffrn_reflns_limit_k_max 15
_diffrn_reflns_limit_k_min -15
_diffrn_reflns_limit_l_max 16
_diffrn_reflns_limit_l_min -17
_diffrn_reflns_number 4714
_diffrn_reflns_point_group_measured_fraction_full 0.998
_diffrn_reflns_point_group_measured_fraction_max 0.998
_diffrn_reflns_theta_full 25.242
_diffrn_reflns_theta_max 25.491
_diffrn_reflns_theta_min 2.598
_diffrn_source 'micro-focus sealed X-ray tube'
_exptl_absorpt_coefficient_mu 0.093
_exptl_absorpt_correction_T_max 1.00000
_exptl_absorpt_correction_T_min 0.62285
_exptl_absorpt_correction_type multi-scan
_exptl_absorpt_process_details
;
CrysAlisPro 1.171.38.43f (Rigaku Oxford Diffraction, 2015)
Empirical absorption correction using spherical harmonics,
 implemented in SCALE3 ABSPACK scaling algorithm.
;
_exptl_crystal_colour colourless
_exptl_crystal_density_diffrn 1.366
_exptl_crystal_description block
_exptl_crystal_F_000 312
_exptl_crystal_size_max 0.150
_exptl_crystal_size_mid 0.120
_exptl_crystal_size_min 0.110
_refine_diff_density_max 0.220
_refine_diff_density_min -0.281
_refine_diff_density_rms 0.057
_refine_ls_extinction_coef .
_refine_ls_extinction_method none
_refine_ls_goodness_of_fit_ref 1.041
_refine_ls_hydrogen_treatment constr
_refine_ls_matrix_type full
_refine_ls_number_parameters 201
_refine_ls_number_reflns 2660
_refine_ls_number_restraints 0
_refine_ls_restrained_S_all 1.041
_refine_ls_R_factor_all 0.0673
_refine_ls_R_factor_gt 0.0549
_refine_ls_shift/su_max 0.000
_refine_ls_shift/su_mean 0.000
_refine_ls_structure_factor_coef Fsqd
_refine_ls_weighting_details 'w=1/[\s^2^(Fo^2^)+(0.0800P)^2^+0.0519P] where P=(Fo^2^+2Fc^2^)/3'
_refine_ls_weighting_scheme calc
_refine_ls_wR_factor_gt 0.1381
_refine_ls_wR_factor_ref 0.1526
_reflns_Friedel_coverage 0.000
_reflns_Friedel_fraction_full .
_reflns_Friedel_fraction_max .
_reflns_number_gt 2124
_reflns_number_total 2660
_reflns_threshold_expression 'I > 2\s(I)'
_cod_data_source_file suppl_j_ncrs-2021-0207_suppl.cif
_cod_data_source_block MZ_6_2_2
_cod_database_code 8104656
_shelx_space_group_comment
;
The symmetry employed for this shelxl refinement is uniquely defined
by the following loop, which should always be used as a source of
symmetry information in preference to the above space-group names.
They are only intended as comments.
;
_shelx_estimated_absorpt_t_min 0.986
_shelx_estimated_absorpt_t_max 0.990

loop_
_space_group_symop_operation_xyz
'x, y, z'
'-x, -y, -z'

loop_
_atom_site_label
_atom_site_type_symbol
_atom_site_fract_x
_atom_site_fract_y
_atom_site_fract_z
_atom_site_U_iso_or_equiv
_atom_site_adp_type
_atom_site_occupancy
_atom_site_site_symmetry_order
_atom_site_calc_flag
_atom_site_refinement_flags_posn
_atom_site_refinement_flags_adp
_atom_site_refinement_flags_occupancy
_atom_site_disorder_assembly
_atom_site_disorder_group
C1 C 0.8932(5) 0.65626(14) 0.16741(13) 0.0215(4) Uani 1 1 d . . . . .
C2 C 0.7312(5) 0.72771(14) 0.21974(13) 0.0203(4) Uani 1 1 d . . . . .
C3 C 0.7835(5) 0.69310(13) 0.32835(13) 0.0224(4) Uani 1 1 d . . . . .
H3A H 0.639175 0.736137 0.357335 0.027 Uiso 1 1 calc R U . . .
H3B H 1.007410 0.706690 0.339160 0.027 Uiso 1 1 calc R U . . .
C4 C 0.7151(5) 0.57074(14) 0.37833(13) 0.0226(4) Uani 1 1 d . . . . .
H4A H 0.771521 0.548179 0.447041 0.027 Uiso 1 1 calc R U . . .
H4B H 0.483280 0.559332 0.376104 0.027 Uiso 1 1 calc R U . . .
C5 C 0.9975(5) 0.39189(15) 0.38072(14) 0.0248(5) Uani 1 1 d . . . . .
H5 H 0.935214 0.361534 0.447066 0.030 Uiso 1 1 calc R U . . .
C6 C 1.1765(5) 0.32829(15) 0.33572(14) 0.0273(5) Uani 1 1 d . . . . .
H6 H 1.232012 0.255789 0.371612 0.033 Uiso 1 1 calc R U . . .
C7 C 1.2744(5) 0.37250(15) 0.23654(14) 0.0249(5) Uani 1 1 d . . . . .
C8 C 1.1857(5) 0.47998(14) 0.18311(14) 0.0226(4) Uani 1 1 d . . . . .
H8 H 1.248110 0.509892 0.116740 0.027 Uiso 1 1 calc R U . . .
C9 C 1.0022(5) 0.54312(14) 0.22931(13) 0.0204(4) Uani 1 1 d . . . . .
C10 C 0.9074(5) 0.50092(14) 0.32894(13) 0.0210(4) Uani 1 1 d . . . . .
C11 C 0.5586(5) 0.81598(14) 0.16365(13) 0.0225(4) Uani 1 1 d . . . . .
H11 H 0.551297 0.821417 0.097805 0.027 Uiso 1 1 calc R U . . .
C12 C 0.3809(5) 0.90467(14) 0.18738(13) 0.0223(4) Uani 1 1 d . . . . .
C13 C 0.2055(5) 0.98777(14) 0.29846(14) 0.0244(5) Uani 1 1 d . . . . .
C14 C 0.0570(5) 1.07664(15) 0.22600(15) 0.0288(5) Uani 1 1 d . . . . .
H14 H -0.049705 1.133695 0.241718 0.035 Uiso 1 1 calc R U . . .
C15 C 0.0759(5) 1.07572(15) 0.13119(14) 0.0295(5) Uani 1 1 d . . . . .
H15 H -0.017966 1.132873 0.080569 0.035 Uiso 1 1 calc R U . . .
C16 C 0.2371(5) 0.98832(15) 0.11154(14) 0.0249(5) Uani 1 1 d . . . . .
H16 H 0.248408 0.986000 0.047716 0.030 Uiso 1 1 calc R U . . .
C17 C 0.3289(6) 0.89823(15) 0.46620(14) 0.0325(5) Uani 1 1 d . . . . .
H17A H 0.238639 0.831305 0.465483 0.049 Uiso 1 1 calc R U . . .
H17B H 0.286711 0.905347 0.529839 0.049 Uiso 1 1 calc R U . . .
H17C H 0.560790 0.896779 0.452808 0.049 Uiso 1 1 calc R U . . .
C18 C 1.5485(6) 0.34415(17) 0.09731(15) 0.0344(5) Uani 1 1 d . . . . .
H18A H 1.355831 0.363651 0.059011 0.052 Uiso 1 1 calc R U . . .
H18B H 1.673117 0.288442 0.080016 0.052 Uiso 1 1 calc R U . . .
H18C H 1.679046 0.407776 0.084055 0.052 Uiso 1 1 calc R U . . .
N1 N 0.3651(4) 0.90504(11) 0.28168(11) 0.0225(4) Uani 1 1 d . . . . .
O1 O 1.4560(4) 0.30353(10) 0.19940(10) 0.0328(4) Uani 1 1 d . . . . .
O2 O 0.9342(4) 0.68720(10) 0.07762(9) 0.0310(4) Uani 1 1 d . . . . .
O3 O 0.1806(4) 0.98961(10) 0.39229(10) 0.0302(4) Uani 1 1 d . . . . .

loop_
_atom_site_aniso_label
_atom_site_aniso_U_11
_atom_site_aniso_U_22
_atom_site_aniso_U_33
_atom_site_aniso_U_23
_atom_site_aniso_U_13
_atom_site_aniso_U_12
C1 0.0203(11) 0.0235(10) 0.0204(10) -0.0066(8) -0.0024(8) -0.0025(8)
C2 0.0188(10) 0.0202(9) 0.0215(10) -0.0061(8) 0.0013(8) -0.0044(8)
C3 0.0227(11) 0.0224(9) 0.0224(10) -0.0084(8) -0.0011(8) 0.0011(8)
C4 0.0189(10) 0.0279(10) 0.0191(10) -0.0052(8) -0.0010(8) -0.0033(8)
C5 0.0271(11) 0.0223(10) 0.0222(10) -0.0031(8) -0.0029(8) -0.0059(8)
C6 0.0307(12) 0.0191(9) 0.0295(11) -0.0041(8) -0.0066(9) -0.0019(8)
C7 0.0228(11) 0.0236(10) 0.0312(11) -0.0126(8) -0.0042(8) -0.0005(8)
C8 0.0226(11) 0.0246(10) 0.0208(10) -0.0076(8) -0.0011(8) -0.0030(8)
C9 0.0185(10) 0.0210(9) 0.0229(10) -0.0085(8) -0.0035(8) -0.0024(8)
C10 0.0201(10) 0.0227(9) 0.0211(10) -0.0077(8) -0.0041(8) -0.0043(7)
C11 0.0219(11) 0.0257(10) 0.0190(10) -0.0061(8) 0.0006(8) -0.0035(8)
C12 0.0210(10) 0.0193(9) 0.0246(10) -0.0044(8) -0.0006(8) -0.0024(8)
C13 0.0247(11) 0.0211(9) 0.0278(11) -0.0088(8) 0.0011(8) -0.0036(8)
C14 0.0288(12) 0.0194(10) 0.0377(12) -0.0095(9) 0.0022(9) 0.0020(9)
C15 0.0283(12) 0.0246(10) 0.0302(12) -0.0024(8) -0.0035(9) 0.0022(9)
C16 0.0245(11) 0.0242(10) 0.0241(10) -0.0056(8) -0.0003(8) -0.0004(8)
C17 0.0416(14) 0.0288(11) 0.0251(11) -0.0072(9) 0.0021(9) 0.0012(10)
C18 0.0359(13) 0.0356(12) 0.0340(12) -0.0162(10) 0.0004(10) 0.0074(10)
N1 0.0225(9) 0.0190(8) 0.0243(9) -0.0052(7) 0.0011(7) -0.0024(7)
O1 0.0406(9) 0.0249(7) 0.0326(8) -0.0106(6) -0.0001(7) 0.0069(6)
O2 0.0415(9) 0.0281(7) 0.0201(8) -0.0053(6) 0.0012(6) 0.0079(6)
O3 0.0391(9) 0.0261(7) 0.0253(8) -0.0095(6) 0.0012(6) 0.0044(6)

loop_
_atom_type_symbol
_atom_type_description
_atom_type_scat_dispersion_real
_atom_type_scat_dispersion_imag
_atom_type_scat_source
C C 0.0033 0.0016 'International Tables Vol C Tables 4.2.6.8 and 6.1.1.4'
H H 0.0000 0.0000 'International Tables Vol C Tables 4.2.6.8 and 6.1.1.4'
N N 0.0061 0.0033 'International Tables Vol C Tables 4.2.6.8 and 6.1.1.4'
O O 0.0106 0.0060 'International Tables Vol C Tables 4.2.6.8 and 6.1.1.4'

loop_
_geom_angle_atom_site_label_1
_geom_angle_atom_site_label_2
_geom_angle_atom_site_label_3
_geom_angle
_geom_angle_site_symmetry_1
_geom_angle_site_symmetry_3
O2 C1 C9 120.41(15) . .
O2 C1 C2 122.30(15) . .
C9 C1 C2 117.29(16) . .
C11 C2 C1 116.32(16) . .
C11 C2 C3 127.76(16) . .
C1 C2 C3 115.92(14) . .
C2 C3 C4 110.48(14) . .
C2 C3 H3A 109.6 . .
C4 C3 H3A 109.6 . .
C2 C3 H3B 109.6 . .
C4 C3 H3B 109.6 . .
H3A C3 H3B 108.1 . .
C10 C4 C3 111.75(16) . .
C10 C4 H4A 109.3 . .
C3 C4 H4A 109.3 . .
C10 C4 H4B 109.3 . .
C3 C4 H4B 109.3 . .
H4A C4 H4B 107.9 . .
C6 C5 C10 121.55(18) . .
C6 C5 H5 119.2 . .
C10 C5 H5 119.2 . .
C5 C6 C7 120.11(16) . .
C5 C6 H6 119.9 . .
C7 C6 H6 119.9 . .
O1 C7 C8 124.81(18) . .
O1 C7 C6 115.61(15) . .
C8 C7 C6 119.59(17) . .
C7 C8 C9 119.71(18) . .
C7 C8 H8 120.1 . .
C9 C8 H8 120.1 . .
C10 C9 C8 121.48(16) . .
C10 C9 C1 120.50(16) . .
C8 C9 C1 117.94(17) . .
C9 C10 C5 117.54(16) . .
C9 C10 C4 120.90(15) . .
C5 C10 C4 121.56(17) . .
C2 C11 C12 131.81(17) . .
C2 C11 H11 114.1 . .
C12 C11 H11 114.1 . .
N1 C12 C16 121.49(16) . .
N1 C12 C11 120.08(15) . .
C16 C12 C11 118.42(16) . .
N1 C13 O3 118.84(16) . .
N1 C13 C14 124.91(17) . .
O3 C13 C14 116.25(16) . .
C15 C14 C13 117.18(17) . .
C15 C14 H14 121.4 . .
C13 C14 H14 121.4 . .
C14 C15 C16 119.21(17) . .
C14 C15 H15 120.4 . .
C16 C15 H15 120.4 . .
C12 C16 C15 119.78(17) . .
C12 C16 H16 120.1 . .
C15 C16 H16 120.1 . .
O3 C17 H17A 109.5 . .
O3 C17 H17B 109.5 . .
H17A C17 H17B 109.5 . .
O3 C17 H17C 109.5 . .
H17A C17 H17C 109.5 . .
H17B C17 H17C 109.5 . .
O1 C18 H18A 109.5 . .
O1 C18 H18B 109.5 . .
H18A C18 H18B 109.5 . .
O1 C18 H18C 109.5 . .
H18A C18 H18C 109.5 . .
H18B C18 H18C 109.5 . .
C13 N1 C12 117.41(15) . .
C7 O1 C18 117.24(14) . .
C13 O3 C17 116.12(14) . .

loop_
_geom_bond_atom_site_label_1
_geom_bond_atom_site_label_2
_geom_bond_distance
_geom_bond_site_symmetry_2
C1 O2 1.224(2) .
C1 C9 1.496(2) .
C1 C2 1.496(2) .
C2 C11 1.349(2) .
C2 C3 1.500(2) .
C3 C4 1.534(2) .
C3 H3A 0.9700 .
C3 H3B 0.9700 .
C4 C10 1.506(2) .
C4 H4A 0.9700 .
C4 H4B 0.9700 .
C5 C6 1.379(3) .
C5 C10 1.398(2) .
C5 H5 0.9300 .
C6 C7 1.394(3) .
C6 H6 0.9300 .
C7 O1 1.367(2) .
C7 C8 1.386(3) .
C8 C9 1.395(3) .
C8 H8 0.9300 .
C9 C10 1.395(3) .
C11 C12 1.462(3) .
C11 H11 0.9300 .
C12 N1 1.360(2) .
C12 C16 1.386(3) .
C13 N1 1.317(2) .
C13 O3 1.360(2) .
C13 C14 1.404(3) .
C14 C15 1.370(3) .
C14 H14 0.9300 .
C15 C16 1.391(3) .
C15 H15 0.9300 .
C16 H16 0.9300 .
C17 O3 1.432(2) .
C17 H17A 0.9600 .
C17 H17B 0.9600 .
C17 H17C 0.9600 .
C18 O1 1.423(2) .
C18 H18A 0.9600 .
C18 H18B 0.9600 .
C18 H18C 0.9600 .

loop_
_geom_hbond_atom_site_label_D
_geom_hbond_atom_site_label_H
_geom_hbond_atom_site_label_A
_geom_hbond_distance_DH
_geom_hbond_distance_HA
_geom_hbond_distance_DA
_geom_hbond_angle_DHA
_geom_hbond_site_symmetry_A
_geom_hbond_publ_flag
C18 H18B O2 0.96 2.66 3.335(3) 128.0 2_865 yes
C18 H18A O2 0.96 2.63 3.418(3) 139.9 2_765 yes

loop_
_geom_torsion_atom_site_label_1
_geom_torsion_atom_site_label_2
_geom_torsion_atom_site_label_3
_geom_torsion_atom_site_label_4
_geom_torsion
_geom_torsion_site_symmetry_1
_geom_torsion_site_symmetry_2
_geom_torsion_site_symmetry_3
_geom_torsion_site_symmetry_4
O2 C1 C2 C11 16.4(3) . . . .
C9 C1 C2 C11 -162.86(17) . . . .
O2 C1 C2 C3 -162.91(18) . . . .
C9 C1 C2 C3 17.8(2) . . . .
C11 C2 C3 C4 131.7(2) . . . .
C1 C2 C3 C4 -49.1(2) . . . .
C2 C3 C4 C10 53.2(2) . . . .
C10 C5 C6 C7 0.5(3) . . . .
C5 C6 C7 O1 178.78(17) . . . .
C5 C6 C7 C8 -1.2(3) . . . .
O1 C7 C8 C9 -179.32(17) . . . .
C6 C7 C8 C9 0.6(3) . . . .
C7 C8 C9 C10 0.6(3) . . . .
C7 C8 C9 C1 -176.11(17) . . . .
O2 C1 C9 C10 -169.04(17) . . . .
C2 C1 C9 C10 10.3(3) . . . .
O2 C1 C9 C8 7.7(3) . . . .
C2 C1 C9 C8 -172.98(16) . . . .
C8 C9 C10 C5 -1.3(3) . . . .
C1 C9 C10 C5 175.37(17) . . . .
C8 C9 C10 C4 178.79(17) . . . .
C1 C9 C10 C4 -4.6(3) . . . .
C6 C5 C10 C9 0.7(3) . . . .
C6 C5 C10 C4 -179.34(17) . . . .
C3 C4 C10 C9 -27.6(2) . . . .
C3 C4 C10 C5 152.47(18) . . . .
C1 C2 C11 C12 -177.47(19) . . . .
C3 C2 C11 C12 1.8(4) . . . .
C2 C11 C12 N1 -1.7(3) . . . .
C2 C11 C12 C16 177.0(2) . . . .
N1 C13 C14 C15 1.1(3) . . . .
O3 C13 C14 C15 -179.25(17) . . . .
C13 C14 C15 C16 0.2(3) . . . .
N1 C12 C16 C15 0.8(3) . . . .
C11 C12 C16 C15 -177.84(18) . . . .
C14 C15 C16 C12 -1.2(3) . . . .
O3 C13 N1 C12 178.93(16) . . . .
C14 C13 N1 C12 -1.5(3) . . . .
C16 C12 N1 C13 0.4(3) . . . .
C11 C12 N1 C13 179.10(17) . . . .
C8 C7 O1 C18 -2.7(3) . . . .
C6 C7 O1 C18 177.34(17) . . . .
N1 C13 O3 C17 -1.1(3) . . . .
C14 C13 O3 C17 179.28(18) . . . .
